data_7102109
loop_
_publ_author_name
'Carr, Michael J.'
'Perera, Sarath D.'
'Jel\'inek, Tom\'a\<s'
'\<St\'ibr, Bohumil'
'Clegg, William'
'Kilner, Colin A.'
'Kennedy, John D.'

_publ_section_title
;
 Macropolyhedral boron-containing cluster chemistry. The unique
 nido-five-vertex-\\langle B2\\rangle -nido-ten-vertex conjuncto structure
 of [(\h5-C5Me5)2Rh2B11H15] via an unexpected cluster-dismantling
;
_journal_coden_ASTM CHCOFS
_journal_issue 34
_journal_name_full
;
 Chemical Communications (Cambridge, United Kingdom)
;
_journal_page_first 3559
_journal_page_last 3561
_journal_paper_doi 10.1039/b709470a
_journal_year 2007
_chemical_formula_moiety 'C20 H44.83 B11 Cl0.17 Rh2'
_chemical_formula_sum 'C20 H44.83 B11 Cl0.17 Rh2'
_chemical_formula_weight 616.15
_space_group_IT_number 2
_symmetry_cell_setting triclinic
_symmetry_space_group_name_Hall '-P 1'
_symmetry_space_group_name_H-M 'P -1'
_atom_sites_solution_hydrogens geom
_atom_sites_solution_primary direct
_atom_sites_solution_secondary difmap
_audit_creation_method SHELXL-97
_cell_angle_alpha 89.867(1)
_cell_angle_beta 79.475(1)
_cell_angle_gamma 68.194(1)
_cell_formula_units_Z 2
_cell_length_a 8.8255(5)
_cell_length_b 9.9185(6)
_cell_length_c 17.9003(10)
_cell_measurement_temperature 150(2)
_cell_volume 1426.63(14)
_computing_cell_refinement 'Bruker SAINT'
_computing_data_collection 'Bruker SMART'
_computing_data_reduction 'Bruker SAINT'
_computing_molecular_graphics
;
ORTEP3 for Windows (Farrugia, 1997)
XSeed (Barbour, 2001)
;
_computing_publication_material
;
enCIFer (CCDC, 2002)
;
_computing_structure_refinement 'Bruker SHELXTL'
_computing_structure_solution 'Bruker SHELXTL'
_diffrn_ambient_temperature 150(2)
_diffrn_measured_fraction_theta_full 0.868
_diffrn_measured_fraction_theta_max 0.868
_diffrn_measurement_device_type 'Bruker SMART 1K CCD'
_diffrn_measurement_method 'thin-slice \w scans'
_diffrn_radiation_monochromator 'silicon 111'
_diffrn_radiation_source 'Daresbury SRS station 9.8'
_diffrn_radiation_type synchrotron
_diffrn_radiation_wavelength 0.6932
_diffrn_reflns_av_R_equivalents 0.0221
_diffrn_reflns_av_sigmaI/netI 0.0393
_diffrn_reflns_limit_h_max 12
_diffrn_reflns_limit_h_min -11
_diffrn_reflns_limit_k_max 13
_diffrn_reflns_limit_k_min -13
_diffrn_reflns_limit_l_max 20
_diffrn_reflns_limit_l_min -25
_diffrn_reflns_number 9949
_diffrn_reflns_theta_full 29.22
_diffrn_reflns_theta_max 29.22
_diffrn_reflns_theta_min 2.16
_diffrn_standards_number 0
_exptl_absorpt_coefficient_mu 1.181
_exptl_absorpt_correction_T_max 0.9768
_exptl_absorpt_correction_T_min 0.9114
_exptl_absorpt_correction_type multi-scan
_exptl_absorpt_process_details 'SADABS (Bruker, 2003)'
_exptl_crystal_colour red
_exptl_crystal_density_diffrn 1.434
_exptl_crystal_density_method 'not measured'
_exptl_crystal_description fragment
_exptl_crystal_F_000 625
_exptl_crystal_size_max 0.08
_exptl_crystal_size_mid 0.02
_exptl_crystal_size_min 0.02
_refine_diff_density_max 1.227
_refine_diff_density_min -0.779
_refine_diff_density_rms 0.112
_refine_ls_extinction_method none
_refine_ls_goodness_of_fit_ref 1.047
_refine_ls_hydrogen_treatment mixed
_refine_ls_matrix_type full
_refine_ls_number_parameters 377
_refine_ls_number_reflns 7239
_refine_ls_number_restraints 0
_refine_ls_restrained_S_all 1.047
_refine_ls_R_factor_all 0.0430
_refine_ls_R_factor_gt 0.0353
_refine_ls_shift/su_max 0.001
_refine_ls_shift/su_mean 0.000
_refine_ls_structure_factor_coef Fsqd
_refine_ls_weighting_details 'w=1/[\s^2^(Fo^2^)+(0.0589P)^2^+0.3050P] where P=(Fo^2^+2Fc^2^)/3'
_refine_ls_weighting_scheme calc
_refine_ls_wR_factor_gt 0.0921
_refine_ls_wR_factor_ref 0.0970
_reflns_number_gt 6095
_reflns_number_total 7239
_reflns_threshold_expression >2sigma(I)
_cod_data_source_file b709470a.txt
_cod_data_source_block mc101b
_cod_depositor_comments
;
The following automatic conversions were performed:
'_symmetry_cell_setting' value 'Triclinic' changed to 'triclinic'
according to '/home/saulius/struct/CIF-dictionaries/cif_core.dic'
dictionary named 'cif_core.dic' version 2.4.1 from 2010-06-29.

Automatic conversion script
Id: cif_fix_enum 1527 2010-12-29 10:47:43Z saulius 
;
_cod_original_sg_symbol_H-M P-1
_cod_database_code 7102109

loop_
_symmetry_equiv_pos_as_xyz
'x, y, z'
'-x, -y, -z'

loop_
_atom_site_label
_atom_site_type_symbol
_atom_site_fract_x
_atom_site_fract_y
_atom_site_fract_z
_atom_site_U_iso_or_equiv
_atom_site_adp_type
_atom_site_occupancy
_atom_site_symmetry_multiplicity
_atom_site_calc_flag
_atom_site_refinement_flags
_atom_site_disorder_assembly
_atom_site_disorder_group
Rh4' Rh 0.10061(3) 1.16845(2) 0.367077(11) 0.03096(7) Uani 1 1 d . A .
Rh7 Rh 0.47281(2) 0.79038(2) 0.143140(9) 0.02446(7) Uani 1 1 d . . .
Cl5' Cl -0.0302(6) 1.2119(6) 0.1773(3) 0.0494(11) Uani 0.17 1 d P A 2
C41 C -0.1152(5) 1.3648(4) 0.40497(17) 0.0485(8) Uani 1 1 d . . .
C42 C 0.0242(7) 1.4021(4) 0.3903(3) 0.0751(16) Uani 1 1 d . . .
C43 C 0.1315(5) 1.3214(6) 0.4419(3) 0.087(2) Uani 1 1 d . . .
C44 C 0.0443(5) 1.2459(4) 0.4898(2) 0.0568(10) Uani 1 1 d . . .
C45 C -0.1053(4) 1.2749(3) 0.46741(16) 0.0419(7) Uani 1 1 d . . .
C46 C -0.2652(7) 1.4202(6) 0.3673(3) 0.0946(19) Uani 1 1 d . . .
H46A H -0.3529 1.5031 0.3987 0.142 Uiso 1 1 calc R . .
H46B H -0.3064 1.3423 0.3620 0.142 Uiso 1 1 calc R . .
H46C H -0.2333 1.4512 0.3168 0.142 Uiso 1 1 calc R . .
C47 C 0.0561(12) 1.5036(6) 0.3329(4) 0.181(5) Uani 1 1 d . . .
H47A H 0.0455 1.4728 0.2828 0.271 Uiso 1 1 calc R . .
H47B H 0.1687 1.5018 0.3304 0.271 Uiso 1 1 calc R . .
H47C H -0.0252 1.6027 0.3482 0.271 Uiso 1 1 calc R . .
C48 C 0.2963(7) 1.3252(10) 0.4520(6) 0.211(6) Uani 1 1 d . . .
H48A H 0.2776 1.3957 0.4943 0.316 Uiso 1 1 calc R . .
H48B H 0.3495 1.3539 0.4051 0.316 Uiso 1 1 calc R . .
H48C H 0.3687 1.2284 0.4632 0.316 Uiso 1 1 calc R . .
C49 C 0.1008(11) 1.1520(6) 0.5543(3) 0.138(3) Uani 1 1 d . . .
H49A H 0.0436 1.2076 0.6033 0.207 Uiso 1 1 calc R . .
H49B H 0.2213 1.1230 0.5496 0.207 Uiso 1 1 calc R . .
H49C H 0.0740 1.0649 0.5517 0.207 Uiso 1 1 calc R . .
C50 C -0.2425(6) 1.2263(5) 0.5033(3) 0.0809(15) Uani 1 1 d . . .
H50A H -0.1966 1.1400 0.5312 0.121 Uiso 1 1 calc R . .
H50B H -0.2933 1.2024 0.4635 0.121 Uiso 1 1 calc R . .
H50C H -0.3270 1.3048 0.5386 0.121 Uiso 1 1 calc R . .
C71 C 0.3694(4) 0.7546(3) 0.04475(16) 0.0386(6) Uani 1 1 d . . .
C72 C 0.3334(3) 0.6660(3) 0.10391(15) 0.0323(5) Uani 1 1 d . . .
C73 C 0.4874(3) 0.5658(3) 0.11796(15) 0.0318(5) Uani 1 1 d . . .
C74 C 0.6178(4) 0.5925(3) 0.06738(16) 0.0375(6) Uani 1 1 d . . .
C75 C 0.5459(4) 0.7068(4) 0.02156(15) 0.0407(7) Uani 1 1 d . . .
C76 C 0.2396(6) 0.8724(4) 0.0115(2) 0.0623(11) Uani 1 1 d . . .
H76A H 0.2077 0.8289 -0.0291 0.093 Uiso 1 1 calc R . .
H76B H 0.2855 0.9437 -0.0094 0.093 Uiso 1 1 calc R . .
H76C H 0.1415 0.9210 0.0516 0.093 Uiso 1 1 calc R . .
C77 C 0.1638(4) 0.6763(4) 0.1436(2) 0.0486(8) Uani 1 1 d . . .
H77A H 0.1368 0.5995 0.1217 0.073 Uiso 1 1 calc R . .
H77B H 0.0810 0.7717 0.1369 0.073 Uiso 1 1 calc R . .
H77C H 0.1628 0.6644 0.1980 0.073 Uiso 1 1 calc R . .
C78 C 0.5088(5) 0.4499(4) 0.1728(2) 0.0477(7) Uani 1 1 d . . .
H78A H 0.4130 0.4812 0.2153 0.072 Uiso 1 1 calc R . .
H78B H 0.6108 0.4324 0.1922 0.072 Uiso 1 1 calc R . .
H78C H 0.5165 0.3600 0.1469 0.072 Uiso 1 1 calc R . .
C79 C 0.7999(4) 0.5030(4) 0.0604(2) 0.0579(10) Uani 1 1 d . . .
H79A H 0.8294 0.4134 0.0285 0.087 Uiso 1 1 calc R . .
H79B H 0.8242 0.4784 0.1111 0.087 Uiso 1 1 calc R . .
H79C H 0.8651 0.5589 0.0370 0.087 Uiso 1 1 calc R . .
C80 C 0.6406(6) 0.7616(5) -0.04153(18) 0.0679(13) Uani 1 1 d . . .
H80A H 0.7441 0.7586 -0.0276 0.102 Uiso 1 1 calc R . .
H80B H 0.5727 0.8621 -0.0496 0.102 Uiso 1 1 calc R . .
H80C H 0.6669 0.6999 -0.0885 0.102 Uiso 1 1 calc R . .
B1 B 0.5469(4) 0.8598(4) 0.31559(17) 0.0369(7) Uani 1 1 d . . .
B1' B 0.2476(4) 1.1420(3) 0.25710(16) 0.0307(6) Uani 1 1 d . A .
B2 B 0.4080(4) 0.8131(3) 0.26824(16) 0.0312(6) Uani 1 1 d . . .
B3 B 0.6271(4) 0.7440(4) 0.23076(16) 0.0349(6) Uani 1 1 d . . .
B4 B 0.7240(4) 0.8652(5) 0.25221(19) 0.0428(8) Uani 1 1 d . . .
B5 B 0.3573(4) 0.9990(3) 0.30666(15) 0.0269(5) Uani 1 1 d . . .
B5' B 0.0800(4) 1.0941(4) 0.2512(2) 0.0400(7) Uani 1 1 d . . .
B6 B 0.2913(4) 0.9678(3) 0.22241(16) 0.0281(5) Uani 1 1 d . A .
B8 B 0.6910(4) 0.8454(4) 0.15684(17) 0.0351(7) Uani 1 1 d . . .
B9 B 0.6782(5) 1.0156(5) 0.2002(2) 0.0437(8) Uani 1 1 d . . .
B10 B 0.5593(4) 1.0287(4) 0.29510(18) 0.0382(7) Uani 1 1 d . . .
H1 H 0.562(5) 0.820(4) 0.371(2) 0.054(10) Uiso 1 1 d . . .
H1' H 0.282(4) 1.228(3) 0.2292(17) 0.030(8) Uiso 1 1 d . . .
H2 H 0.349(4) 0.743(4) 0.2950(18) 0.034(8) Uiso 1 1 d . . .
H3 H 0.693(4) 0.629(4) 0.2301(17) 0.035(8) Uiso 1 1 d . . .
H4 H 0.848(5) 0.833(4) 0.267(2) 0.053(10) Uiso 1 1 d . . .
H8 H 0.797(4) 0.795(4) 0.1106(17) 0.035(8) Uiso 1 1 d . . .
H9 H 0.770(4) 1.074(4) 0.1777(19) 0.043(9) Uiso 1 1 d . . .
H10 H 0.572(5) 1.112(4) 0.336(2) 0.055(11) Uiso 1 1 d . . .
H45A H 0.253(4) 1.007(4) 0.3676(19) 0.041(9) Uiso 1 1 d . . .
H45B H 0.015(5) 1.068(5) 0.323(2) 0.063(12) Uiso 1 1 d . . .
H56 H 0.142(4) 0.962(4) 0.2378(17) 0.034(8) Uiso 1 1 d . . .
H67 H 0.361(4) 0.963(3) 0.1511(16) 0.024(7) Uiso 1 1 d . . .
H89 H 0.622(4) 0.978(4) 0.1475(18) 0.036(8) Uiso 1 1 d . . .
H910 H 0.549(5) 1.088(4) 0.233(2) 0.050(10) Uiso 1 1 d . . .
H5' H -0.024(6) 1.136(5) 0.219(3) 0.057(13) Uiso 0.83 1 d P B 1

loop_
_atom_site_aniso_label
_atom_site_aniso_U_11
_atom_site_aniso_U_22
_atom_site_aniso_U_33
_atom_site_aniso_U_23
_atom_site_aniso_U_13
_atom_site_aniso_U_12
Rh4' 0.02867(12) 0.02857(12) 0.02995(12) -0.00433(8) 0.00139(8) -0.00763(9)
Rh7 0.02346(10) 0.02930(12) 0.01896(10) 0.00057(7) -0.00149(6) -0.00930(8)
Cl5' 0.041(2) 0.047(3) 0.060(3) 0.008(2) -0.024(2) -0.009(2)
C41 0.056(2) 0.0350(17) 0.0330(15) -0.0017(12) -0.0012(13) 0.0043(14)
C42 0.099(4) 0.0323(19) 0.069(3) -0.0168(17) 0.040(3) -0.023(2)
C43 0.0397(19) 0.079(3) 0.128(4) -0.079(3) 0.018(2) -0.023(2)
C44 0.061(2) 0.044(2) 0.0484(19) -0.0199(15) -0.0211(16) 0.0053(17)
C45 0.0433(17) 0.0381(16) 0.0316(14) -0.0059(11) 0.0016(11) -0.0049(13)
C46 0.091(4) 0.080(3) 0.060(3) -0.008(2) -0.031(2) 0.035(3)
C47 0.295(11) 0.049(3) 0.136(6) -0.035(3) 0.143(7) -0.080(5)
C48 0.053(3) 0.234(9) 0.317(12) -0.239(10) 0.037(5) -0.056(5)
C49 0.211(8) 0.073(3) 0.078(3) -0.028(3) -0.096(4) 0.037(4)
C50 0.078(3) 0.070(3) 0.074(3) -0.017(2) 0.039(2) -0.029(2)
C71 0.0530(18) 0.0387(16) 0.0298(13) 0.0004(11) -0.0174(12) -0.0194(14)
C72 0.0272(13) 0.0385(15) 0.0302(12) -0.0054(10) -0.0022(9) -0.0128(11)
C73 0.0302(13) 0.0320(14) 0.0301(12) -0.0017(10) -0.0021(9) -0.0101(11)
C74 0.0294(13) 0.0460(17) 0.0331(13) -0.0136(12) 0.0062(10) -0.0153(13)
C75 0.0545(19) 0.0530(19) 0.0217(12) -0.0056(11) 0.0020(11) -0.0328(16)
C76 0.095(3) 0.052(2) 0.053(2) 0.0116(16) -0.049(2) -0.025(2)
C77 0.0282(14) 0.062(2) 0.0536(18) -0.0125(15) 0.0028(12) -0.0198(15)
C78 0.057(2) 0.0335(17) 0.0522(18) 0.0092(13) -0.0157(15) -0.0145(15)
C79 0.0291(15) 0.058(2) 0.072(2) -0.0291(19) 0.0061(15) -0.0072(15)
C80 0.105(3) 0.096(3) 0.0258(15) -0.0035(17) 0.0063(17) -0.074(3)
B1 0.0359(16) 0.0416(18) 0.0234(13) 0.0002(12) -0.0093(11) -0.0018(14)
B1' 0.0341(15) 0.0303(15) 0.0265(13) 0.0033(10) -0.0076(10) -0.0099(12)
B2 0.0322(15) 0.0301(15) 0.0244(13) 0.0023(10) -0.0009(10) -0.0062(12)
B3 0.0335(15) 0.0358(17) 0.0242(13) 0.0019(11) -0.0079(11) 0.0008(13)
B4 0.0271(15) 0.062(2) 0.0333(15) -0.0092(14) -0.0093(12) -0.0078(15)
B5 0.0257(13) 0.0317(15) 0.0199(11) 0.0013(10) -0.0028(9) -0.0078(11)
B5' 0.0294(15) 0.0419(19) 0.0419(17) -0.0083(14) -0.0096(12) -0.0046(14)
B6 0.0255(13) 0.0318(15) 0.0260(13) 0.0007(10) -0.0050(10) -0.0097(12)
B8 0.0248(13) 0.051(2) 0.0268(13) -0.0038(12) -0.0033(10) -0.0126(14)
B9 0.0355(17) 0.061(2) 0.0387(17) -0.0060(15) -0.0027(13) -0.0251(17)
B10 0.0309(15) 0.051(2) 0.0313(14) -0.0058(13) -0.0061(11) -0.0136(15)

loop_
_atom_type_symbol
_atom_type_description
_atom_type_scat_dispersion_real
_atom_type_scat_dispersion_imag
_atom_type_scat_source
C C 0.0033 0.0016 'International Tables Vol C Tables 4.2.6.8 and 6.1.1.4'
H H 0.0000 0.0000 'International Tables Vol C Tables 4.2.6.8 and 6.1.1.4'
B B 0.0013 0.0007 'International Tables Vol C Tables 4.2.6.8 and 6.1.1.4'
Rh Rh -1.1178 0.9187 'International Tables Vol C Tables 4.2.6.8 and 6.1.1.4'
Cl Cl 0.1484 0.1585 'International Tables Vol C Tables 4.2.6.8 and 6.1.1.4'

loop_
_geom_angle_atom_site_label_1
_geom_angle_atom_site_label_2
_geom_angle_atom_site_label_3
_geom_angle
B1' Rh4' C43 112.92(17)
B1' Rh4' C41 121.20(12)
C43 Rh4' C41 63.87(16)
B1' Rh4' C42 99.91(13)
C43 Rh4' C42 39.5(2)
C41 Rh4' C42 37.47(17)
B1' Rh4' C44 149.54(15)
C43 Rh4' C44 38.31(19)
C41 Rh4' C44 62.65(13)
C42 Rh4' C44 64.24(17)
B1' Rh4' C45 158.87(12)
C43 Rh4' C45 62.21(14)
C41 Rh4' C45 37.67(12)
C42 Rh4' C45 62.69(13)
C44 Rh4' C45 35.82(13)
B1' Rh4' B5' 46.54(12)
C43 Rh4' B5' 151.6(2)
C41 Rh4' B5' 106.86(13)
C42 Rh4' B5' 116.40(19)
C44 Rh4' B5' 163.23(15)
C45 Rh4' B5' 128.00(13)
B1' Rh4' B5 45.85(11)
C43 Rh4' B5 110.89(13)
C41 Rh4' B5 164.75(12)
C42 Rh4' B5 129.24(15)
C44 Rh4' B5 123.13(12)
C45 Rh4' B5 154.68(11)
B5' Rh4' B5 70.57(11)
B1' Rh4' H45A 77.3(11)
C43 Rh4' H45A 108.2(12)
C41 Rh4' H45A 161.3(11)
C42 Rh4' H45A 144.4(12)
C44 Rh4' H45A 100.3(11)
C45 Rh4' H45A 123.8(11)
B5' Rh4' H45A 87.8(12)
B5 Rh4' H45A 32.1(11)
B1' Rh4' H45B 81.8(14)
C43 Rh4' H45B 162.5(14)
C41 Rh4' H45B 100.9(15)
C42 Rh4' H45B 131.7(15)
C44 Rh4' H45B 128.5(14)
C45 Rh4' H45B 100.6(14)
B5' Rh4' H45B 37.3(13)
B5 Rh4' H45B 86.0(14)
H45A Rh4' H45B 83.6(19)
B6 Rh7 B2 48.33(11)
B6 Rh7 B3 86.44(11)
B2 Rh7 B3 48.03(12)
B6 Rh7 C74 168.59(10)
B2 Rh7 C74 128.84(12)
B3 Rh7 C74 97.95(12)
B6 Rh7 C71 111.59(11)
B2 Rh7 C71 139.46(12)
B3 Rh7 C71 159.78(12)
C74 Rh7 C71 62.63(12)
B6 Rh7 C75 142.99(12)
B2 Rh7 C75 164.80(12)
B3 Rh7 C75 128.48(13)
C74 Rh7 C75 37.42(12)
C71 Rh7 C75 37.58(12)
B6 Rh7 C73 131.20(10)
B2 Rh7 C73 101.96(11)
B3 Rh7 C73 98.69(12)
C74 Rh7 C73 37.84(10)
C71 Rh7 C73 62.81(11)
C75 Rh7 C73 63.00(11)
B6 Rh7 C72 106.54(10)
B2 Rh7 C72 106.88(11)
B3 Rh7 C72 130.01(12)
C74 Rh7 C72 62.63(10)
C71 Rh7 C72 37.83(10)
C75 Rh7 C72 62.95(10)
C73 Rh7 C72 37.19(10)
B6 Rh7 B8 94.84(11)
B2 Rh7 B8 85.57(11)
B3 Rh7 B8 47.70(12)
C74 Rh7 B8 95.90(11)
C71 Rh7 B8 134.69(11)
C75 Rh7 B8 100.96(11)
C73 Rh7 B8 124.18(12)
C72 Rh7 B8 158.52(11)
B6 Rh7 H67 36.5(10)
B2 Rh7 H67 83.3(10)
B3 Rh7 H67 108.2(10)
C74 Rh7 H67 147.7(10)
C71 Rh7 H67 92.0(10)
C75 Rh7 H67 110.4(10)
C73 Rh7 H67 147.2(10)
C72 Rh7 H67 110.1(10)
B8 Rh7 H67 88.3(10)
B5' Cl5' H5' 29(3)
C42 C41 C45 109.5(4)
C42 C41 C46 127.0(4)
C45 C41 C46 123.3(4)
C42 C41 Rh4' 72.0(2)
C45 C41 Rh4' 74.40(18)
C46 C41 Rh4' 124.6(3)
C41 C42 C43 105.8(3)
C41 C42 C47 126.4(7)
C43 C42 C47 127.7(6)
C41 C42 Rh4' 70.6(2)
C43 C42 Rh4' 69.2(2)
C47 C42 Rh4' 124.5(3)
C44 C43 C42 107.7(3)
C44 C43 C48 123.6(7)
C42 C43 C48 128.3(7)
C44 C43 Rh4' 74.0(2)
C42 C43 Rh4' 71.2(2)
C48 C43 Rh4' 125.4(3)
C45 C44 C43 107.4(4)
C45 C44 C49 124.7(5)
C43 C44 C49 127.8(5)
C45 C44 Rh4' 72.49(18)
C43 C44 Rh4' 67.7(2)
C49 C44 Rh4' 125.7(3)
C44 C45 C41 109.3(3)
C44 C45 C50 126.9(4)
C41 C45 C50 123.7(4)
C44 C45 Rh4' 71.68(19)
C41 C45 Rh4' 67.93(17)
C50 C45 Rh4' 128.2(2)
C41 C46 H46A 109.5
C41 C46 H46B 109.5
H46A C46 H46B 109.5
C41 C46 H46C 109.5
H46A C46 H46C 109.5
H46B C46 H46C 109.5
C42 C47 H47A 109.5
C42 C47 H47B 109.5
H47A C47 H47B 109.5
C42 C47 H47C 109.5
H47A C47 H47C 109.5
H47B C47 H47C 109.5
C43 C48 H48A 109.5
C43 C48 H48B 109.5
H48A C48 H48B 109.5
C43 C48 H48C 109.5
H48A C48 H48C 109.5
H48B C48 H48C 109.5
C44 C49 H49A 109.5
C44 C49 H49B 109.5
H49A C49 H49B 109.5
C44 C49 H49C 109.5
H49A C49 H49C 109.5
H49B C49 H49C 109.5
C45 C50 H50A 109.5
C45 C50 H50B 109.5
H50A C50 H50B 109.5
C45 C50 H50C 109.5
H50A C50 H50C 109.5
H50B C50 H50C 109.5
C75 C71 C72 108.3(3)
C75 C71 C76 126.9(3)
C72 C71 C76 124.7(3)
C75 C71 Rh7 71.61(16)
C72 C71 Rh7 71.81(14)
C76 C71 Rh7 124.6(2)
C73 C72 C71 107.8(2)
C73 C72 C77 125.8(3)
C71 C72 C77 126.4(3)
C73 C72 Rh7 71.18(15)
C71 C72 Rh7 70.36(14)
C77 C72 Rh7 124.30(19)
C72 C73 C74 107.5(3)
C72 C73 C78 126.0(3)
C74 C73 C78 126.4(3)
C72 C73 Rh7 71.64(16)
C74 C73 Rh7 70.15(16)
C78 C73 Rh7 125.7(2)
C75 C74 C73 109.0(3)
C75 C74 C79 126.4(3)
C73 C74 C79 124.4(3)
C75 C74 Rh7 72.14(16)
C73 C74 Rh7 72.01(15)
C79 C74 Rh7 126.2(2)
C74 C75 C71 107.3(2)
C74 C75 C80 125.5(3)
C71 C75 C80 127.2(4)
C74 C75 Rh7 70.45(15)
C71 C75 Rh7 70.82(15)
C80 C75 Rh7 125.8(2)
C71 C76 H76A 109.5
C71 C76 H76B 109.5
H76A C76 H76B 109.5
C71 C76 H76C 109.5
H76A C76 H76C 109.5
H76B C76 H76C 109.5
C72 C77 H77A 109.5
C72 C77 H77B 109.5
H77A C77 H77B 109.5
C72 C77 H77C 109.5
H77A C77 H77C 109.5
H77B C77 H77C 109.5
C73 C78 H78A 109.5
C73 C78 H78B 109.5
H78A C78 H78B 109.5
C73 C78 H78C 109.5
H78A C78 H78C 109.5
H78B C78 H78C 109.5
C74 C79 H79A 109.5
C74 C79 H79B 109.5
H79A C79 H79B 109.5
C74 C79 H79C 109.5
H79A C79 H79C 109.5
H79B C79 H79C 109.5
C75 C80 H80A 109.5
C75 C80 H80B 109.5
H80A C80 H80B 109.5
C75 C80 H80C 109.5
H80A C80 H80C 109.5
H80B C80 H80C 109.5
B10 B1 B5 64.93(19)
B10 B1 B3 108.4(2)
B5 B1 B3 108.9(2)
B10 B1 B4 60.7(2)
B5 B1 B4 114.4(2)
B3 B1 B4 60.70(19)
B10 B1 B2 114.7(2)
B5 B1 B2 61.84(17)
B3 B1 B2 60.15(18)
B4 B1 B2 113.2(2)
B10 B1 H1 119(2)
B5 B1 H1 119(2)
B3 B1 H1 123(2)
B4 B1 H1 118(2)
B2 B1 H1 118(2)
B6 B1' B5' 62.80(18)
B6 B1' B5 62.02(17)
B5' B1' B5 99.6(2)
B6 B1' Rh4' 106.52(18)
B5' B1' Rh4' 71.48(16)
B5 B1' Rh4' 73.72(14)
B6 B1' H1' 129.1(16)
B5' B1' H1' 128.9(17)
B5 B1' H1' 130.8(17)
Rh4' B1' H1' 124.3(16)
B3 B2 B6 113.8(2)
B3 B2 B1 59.14(18)
B6 B2 B1 109.3(2)
B3 B2 B5 105.2(2)
B6 B2 B5 58.80(16)
B1 B2 B5 58.12(17)
B3 B2 Rh7 66.02(13)
B6 B2 Rh7 65.38(13)
B1 B2 Rh7 115.79(18)
B5 B2 Rh7 112.46(17)
B3 B2 H2 120.7(18)
B6 B2 H2 119.9(18)
B1 B2 H2 118.9(17)
B5 B2 H2 122.7(17)
Rh7 B2 H2 116.3(17)
B1 B3 B2 60.71(18)
B1 B3 B4 59.73(19)
B2 B3 B4 112.9(2)
B1 B3 B8 107.4(2)
B2 B3 B8 114.5(2)
B4 B3 B8 60.48(19)
B1 B3 Rh7 117.00(19)
B2 B3 Rh7 65.95(14)
B4 B3 Rh7 120.8(2)
B8 B3 Rh7 67.35(13)
B1 B3 H3 123.0(17)
B2 B3 H3 117.0(17)
B4 B3 H3 119.6(17)
B8 B3 H3 120.2(17)
Rh7 B3 H3 109.3(17)
B9 B4 B1 112.8(3)
B9 B4 B10 62.0(2)
B1 B4 B10 59.05(19)
B9 B4 B3 113.2(2)
B1 B4 B3 59.57(19)
B10 B4 B3 106.2(2)
B9 B4 B8 62.0(2)
B1 B4 B8 106.8(2)
B10 B4 B8 105.7(2)
B3 B4 B8 59.87(18)
B9 B4 H4 112.3(19)
B1 B4 H4 123.2(19)
B10 B4 H4 120(2)
B3 B4 H4 126(2)
B8 B4 H4 124.1(19)
B1' B5 B1 149.3(2)
B1' B5 B6 58.34(16)
B1 B5 B6 111.6(2)
B1' B5 B2 117.9(2)
B1 B5 B2 60.04(18)
B6 B5 B2 59.53(17)
B1' B5 B10 99.6(2)
B1 B5 B10 57.25(19)
B6 B5 B10 117.62(19)
B2 B5 B10 107.1(2)
B1' B5 Rh4' 60.43(14)
B1 B5 Rh4' 147.74(17)
B6 B5 Rh4' 95.99(15)
B2 B5 Rh4' 128.62(17)
B10 B5 Rh4' 124.15(18)
B1' B5 H45A 103.4(16)
B1 B5 H45A 106.9(16)
B6 B5 H45A 113.8(16)
B2 B5 H45A 101.7(15)
B10 B5 H45A 128.4(16)
Rh4' B5 H45A 44.0(16)
B1' B5' B6 58.12(18)
B1' B5' Cl5' 106.3(3)
B6 B5' Cl5' 119.4(3)
B1' B5' Rh4' 61.99(14)
B6 B5' Rh4' 97.69(17)
Cl5' B5' Rh4' 127.7(2)
B1' B5' H45B 108.0(18)
B6 B5' H45B 109.6(19)
Cl5' B5' H45B 129.8(19)
Rh4' B5' H45B 49.3(17)
B1' B5' H56 104.2(15)
B6 B5' H56 47.3(15)
Cl5' B5' H56 118.6(15)
Rh4' B5' H56 113.6(15)
H45B B5' H56 87(2)
B1' B5' H5' 133(2)
B6 B5' H5' 131(2)
Cl5' B5' H5' 27(2)
Rh4' B5' H5' 130(3)
H45B B5' H5' 108(3)
H56 B5' H5' 107(3)
B1' B6 B5 59.64(17)
B1' B6 B2 121.3(2)
B5 B6 B2 61.66(17)
B1' B6 B5' 59.08(19)
B5 B6 B5' 95.7(2)
B2 B6 B5' 129.8(2)
B1' B6 Rh7 142.88(19)
B5 B6 Rh7 115.38(17)
B2 B6 Rh7 66.29(14)
B5' B6 Rh7 148.14(19)
B1' B6 H56 100.8(14)
B5 B6 H56 111.7(14)
B2 B6 H56 101.3(14)
B5' B6 H56 42.8(14)
Rh7 B6 H56 113.7(14)
B1' B6 H67 104.3(13)
B5 B6 H67 129.7(13)
B2 B6 H67 111.4(14)
B5' B6 H67 116.8(14)
Rh7 B6 H67 47.6(13)
H56 B6 H67 118.3(19)
B3 B8 B4 59.65(19)
B3 B8 B9 108.3(2)
B4 B8 B9 56.5(2)
B3 B8 Rh7 64.95(14)
B4 B8 Rh7 118.02(19)
B9 B8 Rh7 125.3(2)
B3 B8 H8 122.8(17)
B4 B8 H8 119.9(17)
B9 B8 H8 115.1(17)
Rh7 B8 H8 111.9(17)
B3 B8 H89 127.7(15)
B4 B8 H89 97.6(15)
B9 B8 H89 43.8(15)
Rh7 B8 H89 94.9(15)
H8 B8 H89 109(2)
B4 B9 B10 60.8(2)
B4 B9 B8 61.5(2)
B10 B9 B8 104.4(2)
B4 B9 H9 125.2(18)
B10 B9 H9 128.3(17)
B8 B9 H9 123.5(17)
B4 B9 H89 102.2(15)
B10 B9 H89 115.7(15)
B8 B9 H89 43.6(15)
H9 B9 H89 112(2)
B4 B9 H910 101.4(18)
B10 B9 H910 43.6(18)
B8 B9 H910 115.0(18)
H9 B9 H910 117(3)
H89 B9 H910 94(2)
B1 B10 B4 60.2(2)
B1 B10 B9 109.5(2)
B4 B10 B9 57.1(2)
B1 B10 B5 57.81(18)
B4 B10 B5 108.2(2)
B9 B10 B5 118.4(2)
B1 B10 H10 127.7(19)
B4 B10 H10 125(2)
B9 B10 H10 113.1(18)
B5 B10 H10 119.9(19)
B1 B10 H910 127.0(17)
B4 B10 H910 93.6(17)
B9 B10 H910 39.1(17)
B5 B10 H910 96.2(17)
H10 B10 H910 105(2)

loop_
_geom_bond_atom_site_label_1
_geom_bond_atom_site_label_2
_geom_bond_distance
Rh4' B1' 2.108(3)
Rh4' C43 2.150(3)
Rh4' C41 2.159(3)
Rh4' C42 2.177(4)
Rh4' C44 2.233(3)
Rh4' C45 2.243(3)
Rh4' B5' 2.264(3)
Rh4' B5 2.326(3)
Rh4' H45A 1.66(4)
Rh4' H45B 1.72(4)
Rh7 B6 2.182(3)
Rh7 B2 2.198(3)
Rh7 B3 2.199(3)
Rh7 C74 2.200(3)
Rh7 C71 2.212(3)
Rh7 C75 2.222(3)
Rh7 C73 2.225(3)
Rh7 C72 2.231(2)
Rh7 B8 2.240(3)
Rh7 H67 1.62(3)
Cl5' B5' 1.917(6)
Cl5' H5' 1.05(5)
C41 C42 1.393(6)
C41 C45 1.423(4)
C41 C46 1.514(6)
C42 C43 1.463(8)
C42 C47 1.500(6)
C43 C44 1.440(7)
C43 C48 1.512(6)
C44 C45 1.377(5)
C44 C49 1.520(6)
C45 C50 1.503(5)
C46 H46A 0.9800
C46 H46B 0.9800
C46 H46C 0.9800
C47 H47A 0.9800
C47 H47B 0.9800
C47 H47C 0.9800
C48 H48A 0.9800
C48 H48B 0.9800
C48 H48C 0.9800
C49 H49A 0.9800
C49 H49B 0.9800
C49 H49C 0.9800
C50 H50A 0.9800
C50 H50B 0.9800
C50 H50C 0.9800
C71 C75 1.428(5)
C71 C72 1.440(4)
C71 C76 1.510(5)
C72 C73 1.421(4)
C72 C77 1.501(4)
C73 C74 1.435(4)
C73 C78 1.491(4)
C74 C75 1.419(5)
C74 C79 1.501(5)
C75 C80 1.503(4)
C76 H76A 0.9800
C76 H76B 0.9800
C76 H76C 0.9800
C77 H77A 0.9800
C77 H77B 0.9800
C77 H77C 0.9800
C78 H78A 0.9800
C78 H78B 0.9800
C78 H78C 0.9800
C79 H79A 0.9800
C79 H79B 0.9800
C79 H79C 0.9800
C80 H80A 0.9800
C80 H80B 0.9800
C80 H80C 0.9800
B1 B10 1.753(5)
B1 B5 1.764(4)
B1 B3 1.771(4)
B1 B4 1.774(5)
B1 B2 1.800(5)
B1 H1 1.08(4)
B1' B6 1.715(4)
B1' B5' 1.733(5)
B1' B5 1.739(4)
B1' H1' 1.10(3)
B2 B3 1.790(4)
B2 B6 1.793(4)
B2 B5 1.831(4)
B2 H2 1.08(3)
B3 B4 1.791(5)
B3 B8 1.795(5)
B3 H3 1.07(3)
B4 B9 1.714(6)
B4 B10 1.783(5)
B4 B8 1.806(4)
B4 H4 1.11(4)
B5 B6 1.780(4)
B5 B10 1.888(4)
B5 H45A 1.27(3)
B5' B6 1.797(5)
B5' H45B 1.37(4)
B5' H56 1.22(3)
B5' H5' 1.12(5)
B6 H56 1.32(3)
B6 H67 1.31(3)
B8 B9 1.816(5)
B8 H8 1.09(3)
B8 H89 1.25(3)
B9 B10 1.803(5)
B9 H9 1.18(3)
B9 H89 1.26(3)
B9 H910 1.15(4)
B10 H10 1.15(4)
B10 H910 1.25(4)
